data_1517508
loop_
_publ_author_name
'Bailey, Stephen J.'
'Wales, Steven M.'
'Willis, Anthony C.'
'Keller, Paul A.'

_publ_section_title
;
 Ring-opening and -expansion of 2,2'-biaziridine: access to diverse
 enantiopure linear and bicyclic vicinal diamines.
;
_journal_issue 16
_journal_name_full 'Organic letters'
_journal_page_first 4344
_journal_page_last 4347
_journal_paper_doi 10.1021/ol502164b
_journal_volume 16
_journal_year 2014
_chemical_absolute_configuration ad
_chemical_compound_source ' from U of Wollongong'
_chemical_formula_moiety 'C24 H28 N2 O4 S2'
_chemical_formula_sum 'C24 H28 N2 O4 S2'
_chemical_formula_weight 472.63
_space_group_IT_number 5
_symmetry_cell_setting monoclinic
_symmetry_space_group_name_Hall 'C 2y'
_symmetry_space_group_name_H-M 'C 1 2 1'
_atom_sites_solution_hydrogens difmap
_atom_sites_solution_primary direct
_audit_creation_date 14-03-14
_audit_creation_method CRYSTALS_ver_14.40
_audit_update_record
;
2014-03-14 - Report on C24 H28 N2 O4 S2
             by Anthony C. Willis
             for Paul Keller



2014-03-14 - passes checkcif tests with minor warnings  
;
_cell_angle_alpha 90
_cell_angle_beta 127.7224(10)
_cell_angle_gamma 90
_cell_formula_units_Z 4
_cell_length_a 24.6086(7)
_cell_length_b 7.9486(1)
_cell_length_c 15.1824(4)
_cell_measurement_reflns_used 20061
_cell_measurement_temperature 200
_cell_measurement_theta_max 30
_cell_measurement_theta_min 3
_cell_volume 2349.02(10)
_computing_cell_refinement 'DENZO/SCALEPACK (Otwinowski & Minor, 1997)'
_computing_data_collection 'COLLECT (Nonius, 2001).'
_computing_data_reduction 'DENZO/SCALEPACK (Otwinowski & Minor, 1997)'
_computing_molecular_graphics
; 
ORTEP-II (Johnson 1976) in teXsan (MSC, 1992-1997)
;
_computing_publication_material 'CRYSTALS (Betteridge et al., 2003)'
_computing_structure_refinement 'CRYSTALS (Betteridge et al., 2003)'
_computing_structure_solution 'SIR92 (Altomare et al., 1994)'
_diffrn_ambient_temperature 200
_diffrn_measured_fraction_theta_full 0.997
_diffrn_measured_fraction_theta_max 0.997
_diffrn_measurement_device Area
_diffrn_measurement_device_type 'Nonius KappaCCD'
_diffrn_measurement_method ' \f and \w scans with CCD '
_diffrn_radiation_monochromator graphite
_diffrn_radiation_type 'Mo K\a'
_diffrn_radiation_wavelength 0.71073
_diffrn_reflns_av_R_equivalents 0.066
_diffrn_reflns_limit_h_max 34
_diffrn_reflns_limit_h_min -34
_diffrn_reflns_limit_k_max 11
_diffrn_reflns_limit_k_min -9
_diffrn_reflns_limit_l_max 21
_diffrn_reflns_limit_l_min -19
_diffrn_reflns_number 21013
_diffrn_reflns_theta_full 30.012
_diffrn_reflns_theta_max 30.012
_diffrn_reflns_theta_min 2.683
_diffrn_standards_number 0
_exptl_absorpt_coefficient_mu 0.260
_exptl_absorpt_correction_T_max 0.965
_exptl_absorpt_correction_T_min 0.909
_exptl_absorpt_correction_type integration
_exptl_absorpt_process_details
;
via Gaussian method (Coppens, 1970) implemented in maXus (2000)
;
_exptl_crystal_colour colourless
_exptl_crystal_density_diffrn 1.336
_exptl_crystal_density_method 'not measured'
_exptl_crystal_description block
_exptl_crystal_F_000 1000
_exptl_crystal_size_max 0.500
_exptl_crystal_size_mid 0.330
_exptl_crystal_size_min 0.240
_refine_diff_density_max 0.22
_refine_diff_density_min -0.32
_refine_ls_abs_structure_details 'Flack (1983), 2958 Friedel-pairs'
_refine_ls_abs_structure_Flack -0.02(5)
_refine_ls_extinction_method None
_refine_ls_goodness_of_fit_ref 0.9907
_refine_ls_hydrogen_treatment refxyz
_refine_ls_matrix_type full
_refine_ls_number_parameters 374
_refine_ls_number_reflns 6608
_refine_ls_number_restraints 19
_refine_ls_R_factor_all 0.0414
_refine_ls_R_factor_gt 0.0377
_refine_ls_shift/su_max 0.0069959
_refine_ls_shift/su_mean 0.0002539
_refine_ls_structure_factor_coef Fsqd
_refine_ls_weighting_details
;
 Method= Modified Sheldrick 
 w=1/[\s^2^(F^2^) + ( 0.06P)^2^ + 1.05P] 
 ,where P=(max(Fo^2^,0) + 2Fc^2^)/3 
;
_refine_ls_weighting_scheme calc
_refine_ls_wR_factor_all 0.0991
_refine_ls_wR_factor_gt 0.0960
_refine_ls_wR_factor_ref 0.0991
_reflns_limit_h_max 27
_reflns_limit_h_min -34
_reflns_limit_k_max 11
_reflns_limit_k_min -9
_reflns_limit_l_max 21
_reflns_limit_l_min 0
_reflns_number_gt 6134
_reflns_number_total 6611
_reflns_threshold_expression I>2.0\s(I)
_oxford_diffrn_Wilson_B_factor 3.13
_oxford_diffrn_Wilson_scale 1.23
_oxford_refine_ls_r_factor_ref 0.0414
_oxford_refine_ls_scale 0.990(3)
_oxford_reflns_number_all 6608
_oxford_reflns_threshold_expression_ref I>-10.0\s(I)
_oxford_structure_analysis_title 'kel1402 At 14:54 on 14/ 3'
_cod_data_source_file ol502164b_si_006.cif
_cod_data_source_block kel1402
_cod_original_sg_symbol_Hall 'C 2y '
_cod_original_sg_symbol_H-M 'C 1 2 1 '
_cod_database_code 1517508

loop_
_symmetry_equiv_pos_as_xyz
x,y,z
x+1/2,y+1/2,z
-x,y,-z
-x+1/2,y+1/2,-z

loop_
_atom_site_label
_atom_site_type_symbol
_atom_site_fract_x
_atom_site_fract_y
_atom_site_fract_z
_atom_site_U_iso_or_equiv
_atom_site_occupancy
_atom_site_adp_type
_atom_site_refinement_flags_posn
N1 N 0.55886(7) 0.4008(2) 0.31531(11) 0.0370 1.0000 Uani .
C2 C 0.49212(9) 0.3178(3) 0.26702(15) 0.0422 1.0000 Uani .
C3 C 0.44686(10) 0.4199(3) 0.28070(18) 0.0510 1.0000 Uani .
C4 C 0.46738(10) 0.5564(3) 0.34159(18) 0.0517 1.0000 Uani .
C5 C 0.53861(10) 0.6255(3) 0.40555(17) 0.0432 1.0000 Uani .
C6 C 0.58957(8) 0.4958(2) 0.41964(13) 0.0356 1.0000 Uani .
C7 C 0.61481(9) 0.3742(3) 0.51719(14) 0.0378 1.0000 Uani .
C8 C 0.66604(10) 0.4625(4) 0.62967(15) 0.0494 1.0000 Uani .
C9 C 0.73493(10) 0.4846(3) 0.65410(17) 0.0562 1.0000 Uani .
C10 C 0.75472(10) 0.3902(3) 0.60724(18) 0.0524 1.0000 Uani .
C11 C 0.71263(9) 0.2528(3) 0.52645(17) 0.0452 1.0000 Uani .
N12 N 0.64804(7) 0.2249(2) 0.51136(13) 0.0394 1.0000 Uani .
S13 S 0.57352(2) 0.46219(11) 0.22932(3) 0.0390 1.0000 Uani .
O14 O 0.55238(9) 0.3277(2) 0.15141(13) 0.0525 1.0000 Uani .
O15 O 0.64318(6) 0.5204(2) 0.29585(11) 0.0493 1.0000 Uani .
C16 C 0.51995(9) 0.6341(2) 0.15354(14) 0.0376 1.0000 Uani .
C17 C 0.45573(11) 0.6102(3) 0.05206(16) 0.0450 1.0000 Uani .
C18 C 0.41496(11) 0.7483(3) -0.00683(16) 0.0509 1.0000 Uani .
C19 C 0.43734(11) 0.9110(3) 0.03312(16) 0.0491 1.0000 Uani D
C20 C 0.50163(11) 0.9321(3) 0.13514(18) 0.0490 1.0000 Uani .
C21 C 0.54283(10) 0.7959(3) 0.19571(16) 0.0452 1.0000 Uani .
C22 C 0.39436(16) 1.0623(4) -0.0322(2) 0.0701 1.0000 Uani D
S23 S 0.62649(2) 0.03858(11) 0.52229(4) 0.0408 1.0000 Uani .
O24 O 0.65732(8) -0.0782(2) 0.49274(14) 0.0553 1.0000 Uani .
O25 O 0.55364(6) 0.0373(2) 0.46252(11) 0.0494 1.0000 Uani .
C26 C 0.66264(8) -0.0001(2) 0.66324(15) 0.0386 1.0000 Uani .
C27 C 0.73299(9) -0.0302(3) 0.74013(19) 0.0547 1.0000 Uani .
C28 C 0.76005(11) -0.0635(3) 0.8494(2) 0.0616 1.0000 Uani .
C29 C 0.71935(12) -0.0697(3) 0.88409(19) 0.0579 1.0000 Uani D
C30 C 0.64971(11) -0.0411(4) 0.80540(18) 0.0559 1.0000 Uani .
C31 C 0.62112(9) -0.0047(3) 0.69580(16) 0.0463 1.0000 Uani .
C32 C 0.7498(2) -0.1085(5) 1.0035(3) 0.0896 1.0000 Uani D
H21 H 0.4700(12) 0.299(3) 0.187(2) 0.0494 1.0000 Uiso .
H22 H 0.4994(11) 0.208(3) 0.2999(18) 0.0487 1.0000 Uiso .
H31 H 0.4000(14) 0.388(4) 0.241(2) 0.0622 1.0000 Uiso .
H41 H 0.4350(13) 0.632(4) 0.347(2) 0.0633 1.0000 Uiso .
H51 H 0.5355(12) 0.727(3) 0.369(2) 0.0528 1.0000 Uiso .
H52 H 0.5520(12) 0.660(3) 0.475(2) 0.0522 1.0000 Uiso .
H61 H 0.6254(11) 0.553(3) 0.4286(18) 0.0433 1.0000 Uiso .
H71 H 0.5736(11) 0.330(3) 0.5084(18) 0.0437 1.0000 Uiso .
H81 H 0.6704(13) 0.402(3) 0.687(2) 0.0585 1.0000 Uiso .
H82 H 0.6481(13) 0.567(4) 0.627(2) 0.0591 1.0000 Uiso .
H91 H 0.7660(14) 0.581(4) 0.709(2) 0.0672 1.0000 Uiso .
H101 H 0.7994(14) 0.410(4) 0.622(2) 0.0623 1.0000 Uiso .
H111 H 0.7380(13) 0.149(3) 0.552(2) 0.0531 1.0000 Uiso .
H112 H 0.7008(12) 0.274(3) 0.448(2) 0.0520 1.0000 Uiso .
H171 H 0.4411(12) 0.501(4) 0.024(2) 0.0531 1.0000 Uiso .
H181 H 0.3671(13) 0.736(4) -0.083(2) 0.0640 1.0000 Uiso .
H201 H 0.5180(13) 1.051(4) 0.160(2) 0.0586 1.0000 Uiso .
H211 H 0.5904(13) 0.813(3) 0.265(2) 0.0540 1.0000 Uiso .
H221 H 0.4192(11) 1.138(3) -0.044(2) 0.1059 1.0000 Uiso D
H222 H 0.3535(11) 1.027(3) -0.1006(17) 0.1063 1.0000 Uiso D
H223 H 0.3817(14) 1.122(3) 0.0073(19) 0.1058 1.0000 Uiso D
H271 H 0.7582(14) -0.047(4) 0.716(2) 0.0655 1.0000 Uiso .
H281 H 0.8098(15) -0.086(4) 0.902(2) 0.0749 1.0000 Uiso .
H301 H 0.6175(14) -0.058(4) 0.824(2) 0.0671 1.0000 Uiso .
H311 H 0.5719(13) 0.008(3) 0.641(2) 0.0560 1.0000 Uiso .
H321 H 0.7144(12) -0.159(4) 1.005(2) 0.1349 1.0000 Uiso D
H322 H 0.7641(17) -0.003(3) 1.044(2) 0.1346 1.0000 Uiso D
H323 H 0.7878(13) -0.182(4) 1.034(2) 0.1348 1.0000 Uiso D

loop_
_atom_site_aniso_label
_atom_site_aniso_U_11
_atom_site_aniso_U_22
_atom_site_aniso_U_33
_atom_site_aniso_U_23
_atom_site_aniso_U_13
_atom_site_aniso_U_12
N1 0.0345(6) 0.0437(7) 0.0337(6) -0.0024(5) 0.0212(6) -0.0049(5)
C2 0.0359(8) 0.0510(10) 0.0358(8) -0.0026(7) 0.0200(7) -0.0096(7)
C3 0.0323(8) 0.0680(14) 0.0496(10) 0.0026(9) 0.0235(8) -0.0035(8)
C4 0.0404(9) 0.0637(13) 0.0564(11) 0.0087(10) 0.0323(9) 0.0110(9)
C5 0.0484(10) 0.0414(9) 0.0431(10) 0.0015(7) 0.0297(9) 0.0040(7)
C6 0.0329(7) 0.0409(9) 0.0335(7) -0.0031(6) 0.0207(6) -0.0040(6)
C7 0.0328(7) 0.0455(9) 0.0368(8) 0.0014(7) 0.0223(7) 0.0011(6)
C8 0.0425(9) 0.0661(12) 0.0350(8) -0.0053(9) 0.0214(7) 0.0012(9)
C9 0.0359(8) 0.0684(14) 0.0430(9) -0.0077(10) 0.0132(7) -0.0062(9)
C10 0.0298(8) 0.0636(13) 0.0549(11) 0.0036(9) 0.0214(8) -0.0023(8)
C11 0.0327(8) 0.0551(11) 0.0520(10) 0.0062(8) 0.0281(8) 0.0034(7)
N12 0.0316(6) 0.0449(8) 0.0451(8) 0.0047(6) 0.0253(6) 0.0016(6)
S13 0.0411(2) 0.0433(2) 0.0401(2) -0.00047(17) 0.02860(17) -0.00035(17)
O14 0.0733(10) 0.0470(8) 0.0500(7) -0.0049(6) 0.0442(8) 0.0013(7)
O15 0.0386(6) 0.0637(9) 0.0546(7) 0.0043(7) 0.0332(6) 0.0004(6)
C16 0.0388(8) 0.0429(9) 0.0349(8) 0.0000(6) 0.0245(7) -0.0029(6)
C17 0.0476(10) 0.0486(10) 0.0364(9) -0.0044(7) 0.0244(8) -0.0057(8)
C18 0.0484(10) 0.0592(12) 0.0350(9) 0.0002(8) 0.0205(8) -0.0014(9)
C19 0.0572(11) 0.0517(11) 0.0426(9) 0.0062(8) 0.0327(9) 0.0047(9)
C20 0.0571(11) 0.0411(10) 0.0502(10) -0.0020(8) 0.0336(9) -0.0042(8)
C21 0.0437(9) 0.0462(10) 0.0430(9) -0.0032(8) 0.0251(8) -0.0080(8)
C22 0.0788(16) 0.0601(15) 0.0595(13) 0.0185(11) 0.0363(12) 0.0187(13)
S23 0.03435(18) 0.0434(2) 0.0432(2) -0.00317(18) 0.02311(17) -0.00311(17)
O24 0.0595(8) 0.0506(9) 0.0663(9) -0.0126(7) 0.0439(8) -0.0040(7)
O25 0.0323(5) 0.0587(8) 0.0473(7) -0.0017(7) 0.0193(5) -0.0076(6)
C26 0.0336(7) 0.0336(9) 0.0442(8) 0.0038(6) 0.0215(7) 0.0008(6)
C27 0.0328(8) 0.0654(12) 0.0596(11) 0.0126(11) 0.0251(8) 0.0038(9)
C28 0.0387(9) 0.0662(15) 0.0586(12) 0.0197(11) 0.0188(9) 0.0075(10)
C29 0.0611(12) 0.0500(13) 0.0505(11) 0.0111(9) 0.0280(10) 0.0053(9)
C30 0.0558(11) 0.0640(12) 0.0540(11) 0.0082(11) 0.0367(10) 0.0063(11)
C31 0.0367(8) 0.0533(12) 0.0484(9) 0.0038(8) 0.0258(8) 0.0041(7)
C32 0.093(2) 0.102(2) 0.0541(14) 0.0249(15) 0.0349(15) 0.0142(19)

loop_
_atom_type_symbol
_atom_type_scat_dispersion_real
_atom_type_scat_dispersion_imag
_atom_type_scat_Cromer_Mann_a1
_atom_type_scat_Cromer_Mann_b1
_atom_type_scat_Cromer_Mann_a2
_atom_type_scat_Cromer_Mann_b2
_atom_type_scat_Cromer_Mann_a3
_atom_type_scat_Cromer_Mann_b3
_atom_type_scat_Cromer_Mann_a4
_atom_type_scat_Cromer_Mann_b4
_atom_type_scat_Cromer_Mann_c
_atom_type_scat_source
C 0.0033 0.0016 2.3100 20.8439 1.0200 10.2075 1.5886 0.5687 0.8650 51.6512 0.2156 'International Tables Vol C 4.2.6.8 and 6.1.1.4'
H 0.0000 0.0000 0.4930 10.5109 0.3229 26.1257 0.1402 3.1424 0.0408 57.7998 0.0030 'International Tables Vol C 4.2.6.8 and 6.1.1.4'
N 0.0061 0.0033 12.2126 0.0057 3.1322 9.8933 2.0125 28.9975 1.1663 0.5826 -11.5290 'International Tables Vol C 4.2.6.8 and 6.1.1.4'
O 0.0106 0.0060 3.0485 13.2771 2.2868 5.7011 1.5463 0.3239 0.8670 32.9089 0.2508 'International Tables Vol C 4.2.6.8 and 6.1.1.4'
S 0.1246 0.1234 6.9053 1.4679 5.2034 22.2151 1.4379 0.2536 1.5863 56.1720 0.8669 'International Tables Vol C 4.2.6.8 and 6.1.1.4'

loop_
_exptl_crystal_face_index_h
_exptl_crystal_face_index_k
_exptl_crystal_face_index_l
_exptl_crystal_face_perp_dist
1 0 0 0.180
-1 0 0 0.150
0 0 1 0.100
0 0 -1 0.100
0 1 0 0.250
0 -1 0 0.250
-3 -1 0 0.170
-1 0 1 0.090
1 0 -1 0.129
10 -1 -10 0.092
-10 -1 10 0.055
7 -1 0 0.190

loop_
_geom_angle_atom_site_label_1
_geom_angle_atom_site_label_2
_geom_angle_atom_site_label_3
_geom_angle
_geom_angle_publ_flag
C2 N1 C6 116.28(13) yes
C2 N1 S13 117.32(11) yes
C6 N1 S13 119.15(11) yes
N1 C2 C3 112.65(16) yes
N1 C2 H21 106.5(13) no
C3 C2 H21 110.7(14) no
N1 C2 H22 110.3(13) no
C3 C2 H22 109.7(14) no
H21 C2 H22 107(2) no
C2 C3 C4 123.40(17) yes
C2 C3 H31 119.1(17) no
C4 C3 H31 117.5(17) no
C3 C4 C5 123.71(19) yes
C3 C4 H41 123.3(16) no
C5 C4 H41 112.9(16) no
C4 C5 C6 112.21(17) yes
C4 C5 H51 106.7(14) no
C6 C5 H51 114.6(15) no
C4 C5 H52 107.8(15) no
C6 C5 H52 110.4(15) no
H51 C5 H52 105(2) no
C5 C6 N1 110.83(14) yes
C5 C6 C7 111.65(14) yes
N1 C6 C7 110.43(14) yes
C5 C6 H61 108.5(15) no
N1 C6 H61 102.9(14) no
C7 C6 H61 112.2(14) no
C6 C7 C8 110.76(17) yes
C6 C7 N12 111.00(13) yes
C8 C7 N12 109.04(15) yes
C6 C7 H71 108.1(13) no
C8 C7 H71 112.5(13) no
N12 C7 H71 105.4(14) no
C7 C8 C9 111.15(16) yes
C7 C8 H81 110.3(16) no
C9 C8 H81 111.0(16) no
C7 C8 H82 108.2(16) no
C9 C8 H82 109.8(16) no
H81 C8 H82 106(2) no
C8 C9 C10 122.2(2) yes
C8 C9 H91 116.7(15) no
C10 C9 H91 121.0(15) no
C9 C10 C11 124.25(18) yes
C9 C10 H101 121.0(16) no
C11 C10 H101 114.7(16) no
C10 C11 N12 112.23(17) yes
C10 C11 H111 110.0(15) no
N12 C11 H111 107.6(15) no
C10 C11 H112 112.9(14) no
N12 C11 H112 108.7(13) no
H111 C11 H112 105(2) no
C11 N12 C7 116.96(15) yes
C11 N12 S23 120.78(13) yes
C7 N12 S23 120.17(11) yes
N1 S13 O14 106.94(8) yes
N1 S13 O15 106.74(8) yes
O14 S13 O15 119.71(9) yes
N1 S13 C16 108.28(8) yes
O14 S13 C16 106.97(9) yes
O15 S13 C16 107.79(9) yes
S13 C16 C17 120.64(15) yes
S13 C16 C21 119.21(14) yes
C17 C16 C21 120.16(18) yes
C16 C17 C18 119.43(19) yes
C16 C17 H171 119.5(15) no
C18 C17 H171 121.0(15) no
C17 C18 C19 121.27(18) yes
C17 C18 H181 121.9(17) no
C19 C18 H181 116.8(17) no
C18 C19 C20 118.35(19) yes
C18 C19 C22 121.6(2) yes
C20 C19 C22 120.0(2) yes
C19 C20 C21 121.28(18) yes
C19 C20 H201 116.9(15) no
C21 C20 H201 121.7(15) no
C16 C21 C20 119.50(17) yes
C16 C21 H211 119.9(15) no
C20 C21 H211 120.3(15) no
C19 C22 H221 111.0(14) no
C19 C22 H222 109.6(15) no
H221 C22 H222 110.9(16) no
C19 C22 H223 110.4(14) no
H221 C22 H223 107.3(16) no
H222 C22 H223 107.5(16) no
N12 S23 O24 106.94(9) yes
N12 S23 O25 107.70(9) yes
O24 S23 O25 119.65(9) yes
N12 S23 C26 109.24(8) yes
O24 S23 C26 107.16(9) yes
O25 S23 C26 105.87(8) yes
S23 C26 C27 119.34(15) yes
S23 C26 C31 120.16(13) yes
C27 C26 C31 120.48(18) yes
C26 C27 C28 118.5(2) yes
C26 C27 H271 119.7(17) no
C28 C27 H271 120.7(17) no
C27 C28 C29 122.13(19) yes
C27 C28 H281 117.1(18) no
C29 C28 H281 120.8(18) no
C28 C29 C30 117.8(2) yes
C28 C29 C32 121.3(2) yes
C30 C29 C32 120.9(3) yes
C29 C30 C31 121.5(2) yes
C29 C30 H301 120.8(15) no
C31 C30 H301 117.3(15) no
C30 C31 C26 119.52(18) yes
C30 C31 H311 120.3(15) no
C26 C31 H311 120.0(15) no
C29 C32 H321 108.7(15) no
C29 C32 H322 107.5(15) no
H321 C32 H322 109.3(17) no
C29 C32 H323 109.1(15) no
H321 C32 H323 111.2(16) no
H322 C32 H323 110.9(17) no

loop_
_geom_bond_atom_site_label_1
_geom_bond_atom_site_label_2
_geom_bond_distance
_geom_bond_publ_flag
N1 C2 1.482(2) yes
N1 C6 1.479(2) yes
N1 S13 1.6276(14) yes
C2 C3 1.492(3) yes
C2 H21 0.99(2) no
C2 H22 0.97(3) no
C3 C4 1.310(3) yes
C3 H31 0.95(3) no
C4 C5 1.494(3) yes
C4 H41 1.04(3) no
C5 C6 1.533(2) yes
C5 H51 0.96(3) no
C5 H52 0.93(2) no
C6 C7 1.546(2) yes
C6 H61 0.92(2) no
C7 C8 1.537(3) yes
C7 N12 1.474(2) yes
C7 H71 1.00(2) no
C8 C9 1.508(3) yes
C8 H81 0.94(3) no
C8 H82 0.93(3) no
C9 C10 1.315(3) yes
C9 H91 1.04(3) no
C10 C11 1.488(3) yes
C10 H101 0.99(3) no
C11 N12 1.477(2) yes
C11 H111 0.96(3) no
C11 H112 1.05(2) no
N12 S23 1.6154(16) yes
S13 O14 1.4350(15) yes
S13 O15 1.4334(13) yes
S13 C16 1.7531(19) yes
C16 C17 1.389(3) yes
C16 C21 1.393(3) yes
C17 C18 1.383(3) yes
C17 H171 0.93(3) no
C18 C19 1.391(3) yes
C18 H181 1.03(3) no
C19 C20 1.390(3) yes
C19 C22 1.505(3) yes
C20 C21 1.380(3) yes
C20 H201 1.01(3) no
C21 H211 0.99(2) no
C22 H221 0.950(18) no
C22 H222 0.942(18) no
C22 H223 0.954(18) no
S23 O24 1.4336(15) yes
S23 O25 1.4306(12) yes
S23 C26 1.7708(18) yes
C26 C27 1.394(2) yes
C26 C31 1.381(3) yes
C27 C28 1.384(3) yes
C27 H271 0.90(3) no
C28 C29 1.388(4) yes
C28 H281 0.99(3) no
C29 C30 1.382(3) yes
C29 C32 1.510(4) yes
C30 C31 1.384(3) yes
C30 H301 1.00(3) no
C31 H311 0.97(2) no
C32 H321 0.973(18) no
C32 H322 0.970(19) no
C32 H323 0.950(18) no

loop_
_geom_contact_atom_site_label_1
_geom_contact_atom_site_label_2
_geom_contact_distance
_geom_contact_site_symmetry_2
_geom_contact_publ_flag
O14 C20 3.336(3) 1_545 no
O14 C22 3.514(5) 3_645 no
O15 C11 3.401(2) 4_656 no
O15 C27 3.433(4) 4_656 no
O15 C10 3.549(3) 4_656 no
O24 C10 3.328(4) 4_646 no
O24 C5 3.332(3) 1_545 no
O25 C5 3.348(3) 1_545 no
O25 C31 3.426(2) 3_656 no
O25 O25 3.456(4) 3_656 no
C16 C17 3.525(4) 3_655 no
C16 C18 3.566(4) 3_655 no
C17 C17 3.385(7) 3_655 no

loop_
_geom_torsion_atom_site_label_1
_geom_torsion_atom_site_label_2
_geom_torsion_atom_site_label_3
_geom_torsion_atom_site_label_4
_geom_torsion
_geom_torsion_publ_flag
S13 N1 C2 C3 -113.2(2) no
S13 N1 C6 C5 95.4(2) no
S13 N1 C6 C7 -140.3(2) no
S13 C16 C17 C18 -179.0(2) no
S13 C16 C21 C20 178.4(2) no
S23 N12 C7 C6 -130.8(1) no
S23 N12 C7 C8 106.9(2) no
S23 N12 C11 C10 -129.1(2) no
S23 C26 C27 C28 -178.7(2) no
S23 C26 C31 C30 177.7(2) no
O14 S13 N1 C2 -44.5(2) no
O14 S13 N1 C6 166.3(1) no
O14 S13 C16 C17 22.9(3) no
O14 S13 C16 C21 -156.4(2) no
O15 S13 N1 C2 -173.7(2) no
O15 S13 N1 C6 37.1(2) no
O15 S13 C16 C17 152.9(2) no
O15 S13 C16 C21 -26.4(3) no
O24 S23 N12 C7 169.4(1) no
O24 S23 N12 C11 -27.6(2) no
O24 S23 C26 C27 42.2(2) no
O24 S23 C26 C31 -136.1(2) no
O25 S23 N12 C7 39.6(2) no
O25 S23 N12 C11 -157.4(2) no
O25 S23 C26 C27 170.9(2) no
O25 S23 C26 C31 -7.4(2) no
N1 S13 C16 C17 -92.0(2) no
N1 S13 C16 C21 88.7(2) no
N1 C2 C3 C4 -8.6(3) no
N1 C6 C5 C4 41.8(3) no
N1 C6 C7 N12 40.8(2) no
N1 C6 C7 C8 162.1(2) no
N12 S23 C26 C27 -73.4(2) no
N12 S23 C26 C31 108.3(2) no
N12 C7 C6 C5 164.6(1) no
N12 C7 C8 C9 47.9(3) no
N12 C11 C10 C9 -4.6(3) no
C2 N1 S13 C16 70.5(2) no
C2 N1 C6 C5 -54.1(2) no
C2 N1 C6 C7 70.2(2) no
C2 C3 C4 C5 -0.6(4) no
C3 C2 N1 C6 36.9(2) no
C3 C4 C5 C6 -16.5(4) no
C4 C5 C6 C7 -81.8(2) no
C5 C6 C7 C8 -74.1(2) no
C6 N1 S13 C16 -78.8(1) no
C6 C7 N12 C11 65.5(2) no
C6 C7 C8 C9 -74.5(3) no
C7 N12 S23 C26 -75.0(1) no
C7 N12 C11 C10 34.5(2) no
C7 C8 C9 C10 -22.3(3) no
C8 C7 N12 C11 -56.7(3) no
C8 C9 C10 C11 -0.2(4) no
C11 N12 S23 C26 88.1(2) no
C16 C17 C18 C19 0.7(5) no
C16 C21 C20 C19 0.6(5) no
C17 C16 C21 C20 -0.9(5) no
C17 C18 C19 C20 -1.0(5) no
C17 C18 C19 C22 177.9(3) no
C18 C17 C16 C21 0.3(5) no
C18 C19 C20 C21 0.4(5) no
C21 C20 C19 C22 -178.5(3) no
C26 C27 C28 C29 0.8(4) no
C26 C31 C30 C29 1.4(4) no
C27 C26 C31 C30 -0.6(3) no
C27 C28 C29 C30 -0.1(4) no
C27 C28 C29 C32 179.2(3) no
C28 C27 C26 C31 -0.4(3) no
C28 C29 C30 C31 -1.0(4) no
C31 C30 C29 C32 179.7(3) no
